data_2103272
loop_
_publ_author_name
'Farrell, Dorcas M. M.'
'Glidewell, Christopher'
'Low, John N.'
'Skakle, Janet M. S.'
'Zakaria, Choudhury M.'

_publ_section_title
;
 Polymorphs and pseudopolymorphs of
 <i>N</i>,<i>N</i>'-dithiobisphthalimide
;
_journal_issue 2
_journal_name_full 'Acta Crystallographica Section B'
_journal_page_first 289
_journal_page_last 299
_journal_paper_doi 10.1107/S0108768101020006
_journal_volume 58
_journal_year 2002
_chemical_formula_moiety 'C16 H8 N2 O4 S2'
_chemical_formula_sum 'C16 H8 N2 O4 S2'
_chemical_formula_weight 356.36
_chemical_name_systematic
;
N,N'-Dithiodiphthalimide
;
_space_group_IT_number 33
_symmetry_cell_setting orthorhombic
_symmetry_space_group_name_Hall 'P 2c -2n'
_symmetry_space_group_name_H-M 'P n a 21'
_atom_sites_solution_hydrogens geom
_atom_sites_solution_primary direct
_atom_sites_solution_secondary difmap
_cell_angle_alpha 90.00
_cell_angle_beta 90.00
_cell_angle_gamma 90.00
_cell_formula_units_Z 4
_cell_length_a 7.1298(2)
_cell_length_b 30.7247(13)
_cell_length_c 6.8691(2)
_cell_measurement_reflns_used 2913
_cell_measurement_temperature 120(2)
_cell_measurement_theta_max 27.46
_cell_measurement_theta_min 2.93
_cell_volume 1504.75(9)
_computing_cell_refinement 'DENZO-SMN (Otwinowski & Minor, 1997)'
_computing_data_collection 'Kappa-CCD server software (Nonius, 1997)'
_computing_data_reduction 'DENZO-SMN (Otwinowski & Minor, 1997)'
_computing_molecular_graphics 'PLATON (Spek, 2001)'
_computing_publication_material 'SHELXL-97 (Sheldrick, 1997b) and PRPKAPPA (Ferguson, 1999)'
_computing_structure_refinement 'SHELXL-97 (Sheldrick, 1997b)'
_computing_structure_solution 'SHELXS-97 (Sheldrick, 1997a)'
_diffrn_ambient_temperature 120(2)
_diffrn_measured_fraction_theta_full 0.961
_diffrn_measured_fraction_theta_max 0.944
_diffrn_measurement_device_type Kappa-CCD
_diffrn_measurement_method '\f scans, and \w scans with \k offsets'
_diffrn_radiation_monochromator graphite
_diffrn_radiation_source 'fine-focus sealed X-ray tube'
_diffrn_radiation_type 'Mo K\a'
_diffrn_radiation_wavelength 0.71073
_diffrn_reflns_av_R_equivalents 0.0543
_diffrn_reflns_av_sigmaI/netI 0.0869
_diffrn_reflns_limit_h_max 9
_diffrn_reflns_limit_h_min -5
_diffrn_reflns_limit_k_max 39
_diffrn_reflns_limit_k_min -39
_diffrn_reflns_limit_l_max 6
_diffrn_reflns_limit_l_min -7
_diffrn_reflns_number 6890
_diffrn_reflns_theta_full 25.00
_diffrn_reflns_theta_max 27.46
_diffrn_reflns_theta_min 2.93
_diffrn_standards_decay_% 0
_exptl_absorpt_coefficient_mu 0.378
_exptl_absorpt_correction_T_max 0.9740
_exptl_absorpt_correction_T_min 0.8791
_exptl_absorpt_correction_type multi-scan
_exptl_absorpt_process_details 'DENZO-SMN (Otwinowski & Minor, 1997)'
_exptl_crystal_colour colourless
_exptl_crystal_density_diffrn 1.573
_exptl_crystal_density_method 'not measured'
_exptl_crystal_description needle
_exptl_crystal_F_000 728
_exptl_crystal_size_max 0.35
_exptl_crystal_size_mid 0.08
_exptl_crystal_size_min 0.07
_refine_diff_density_max 0.244
_refine_diff_density_min -0.313
_refine_ls_extinction_method none
_refine_ls_goodness_of_fit_ref 1.058
_refine_ls_hydrogen_treatment constr
_refine_ls_matrix_type full
_refine_ls_number_parameters 217
_refine_ls_number_reflns 2913
_refine_ls_number_restraints 1
_refine_ls_restrained_S_all 1.058
_refine_ls_R_factor_all 0.0753
_refine_ls_R_factor_gt 0.0446
_refine_ls_shift/su_max 0.000
_refine_ls_shift/su_mean 0.000
_refine_ls_structure_factor_coef Fsqd
_refine_ls_weighting_details 'w=1/[\s^2^(Fo^2^)+(0.0238P)^2^+0.4375P] where P=(Fo^2^+2Fc^2^)/3'
_refine_ls_weighting_scheme calc
_refine_ls_wR_factor_gt 0.0822
_refine_ls_wR_factor_ref 0.0998
_reflns_number_gt 2154
_reflns_number_total 2913
_reflns_threshold_expression >2\s(I)
_cod_data_source_file na0132.cif
_cod_data_source_block 4
_cod_depositor_comments
;
The following automatic conversions were performed:
'_exptl_absorpt_correction_type' value 'Multi-scan' changed to
'multi-scan' according to
'/home/saulius/struct/CIF-dictionaries/cif_core.dic' dictionary named
'cif_core.dic' version 2.4.1 from 2010-06-29.

Automatic conversion script
Id: cif_fix_enum 1527 2010-12-29 10:47:43Z saulius 

The following automatic conversions were performed:

'_exptl_absorpt_correction_type' value 'Multi-scan' changed to
'multi-scan' according to
/home/saulius/struct/CIF-dictionaries/cif_core.dic dictionary named
'cif_core.dic' version 2.4.1 from 2010-06-29.

Automatic conversion script
Id: cif_fix_values 1715 2011-07-08 13:25:40Z adriana 
;
_cod_original_sg_symbol_H-M 'Pn a 21'
_cod_database_code 2103272
_cod_database_fobs_code 2103272

loop_
_symmetry_equiv_pos_as_xyz
'x, y, z'
'-x, -y, z+1/2'
'-x+1/2, y+1/2, z+1/2'
'x+1/2, -y+1/2, z'

loop_
_atom_site_label
_atom_site_fract_x
_atom_site_fract_y
_atom_site_fract_z
_atom_site_U_iso_or_equiv
_atom_site_adp_type
_atom_site_calc_flag
_atom_site_refinement_flags
_atom_site_occupancy
_atom_site_type_symbol
S1 -0.08746(14) 0.15565(3) 0.03776(18) 0.0382(3) Uani d . 1 S
N11 -0.1375(4) 0.10631(10) 0.1313(5) 0.0340(9) Uani d . 1 N
C11 -0.0913(6) 0.09242(12) 0.3217(7) 0.0365(10) Uani d . 1 C
O11 -0.0107(4) 0.11402(8) 0.4399(4) 0.0419(8) Uani d . 1 O
C12 -0.2302(6) 0.07319(13) 0.0236(8) 0.0362(10) Uani d . 1 C
O12 -0.2821(4) 0.07721(8) -0.1422(5) 0.0427(8) Uani d . 1 O
C13 -0.2414(5) 0.03558(12) 0.1549(6) 0.0347(10) Uani d . 1 C
C14 -0.3158(6) -0.00545(13) 0.1219(8) 0.0454(12) Uani d . 1 C
C15 -0.3056(6) -0.03503(14) 0.2745(9) 0.0542(15) Uani d . 1 C
C16 -0.2281(6) -0.02398(15) 0.4529(8) 0.0506(15) Uani d . 1 C
C17 -0.1558(6) 0.01772(14) 0.4860(6) 0.0428(12) Uani d . 1 C
C18 -0.1635(5) 0.04685(12) 0.3319(7) 0.0348(11) Uani d . 1 C
S2 0.17069(15) 0.15018(3) -0.08615(17) 0.0346(3) Uani d . 1 S
N21 0.3147(4) 0.16844(9) 0.0906(5) 0.0298(8) Uani d . 1 N
C21 0.3941(6) 0.14221(13) 0.2389(6) 0.0303(10) Uani d . 1 C
O21 0.3961(4) 0.10280(8) 0.2396(4) 0.0408(8) Uani d . 1 O
C22 0.3296(5) 0.21368(12) 0.1378(6) 0.0262(9) Uani d . 1 C
O22 0.2645(3) 0.24237(8) 0.0410(4) 0.0322(6) Uani d . 1 O
C23 0.4286(5) 0.21544(12) 0.3267(6) 0.0255(9) Uani d . 1 C
C24 0.4720(5) 0.25079(11) 0.4412(6) 0.0265(9) Uani d . 1 C
C25 0.5534(5) 0.24308(14) 0.6218(6) 0.0336(10) Uani d . 1 C
C26 0.5911(6) 0.20127(14) 0.6794(6) 0.0335(10) Uani d . 1 C
C27 0.5516(5) 0.16499(13) 0.5672(7) 0.0345(10) Uani d . 1 C
C28 0.4672(5) 0.17306(11) 0.3908(6) 0.0257(9) Uani d . 1 C
H14 -0.3711 -0.0130 0.0007 0.055 Uiso calc R 1 H
H15 -0.3530 -0.0636 0.2561 0.065 Uiso calc R 1 H
H16 -0.2241 -0.0450 0.5542 0.061 Uiso calc R 1 H
H17 -0.1038 0.0257 0.6082 0.051 Uiso calc R 1 H
H24 0.4471 0.2796 0.3982 0.032 Uiso calc R 1 H
H25 0.5830 0.2668 0.7052 0.040 Uiso calc R 1 H
H26 0.6475 0.1970 0.8032 0.040 Uiso calc R 1 H
H27 0.5809 0.1363 0.6094 0.041 Uiso calc R 1 H

loop_
_atom_site_aniso_label
_atom_site_aniso_U_11
_atom_site_aniso_U_22
_atom_site_aniso_U_33
_atom_site_aniso_U_12
_atom_site_aniso_U_13
_atom_site_aniso_U_23
S1 0.0338(6) 0.0238(5) 0.0569(7) -0.0012(5) -0.0121(6) 0.0059(5)
N11 0.0283(19) 0.0248(17) 0.049(2) -0.0033(15) -0.0117(17) 0.0070(15)
C11 0.031(2) 0.027(2) 0.052(3) 0.010(2) -0.001(2) 0.000(2)
O11 0.050(2) 0.0380(16) 0.038(2) 0.0000(14) -0.0070(16) -0.0050(14)
C12 0.026(2) 0.038(2) 0.044(3) -0.0016(18) -0.002(2) 0.000(2)
O12 0.0399(19) 0.0403(17) 0.048(2) -0.0100(14) -0.0122(15) -0.0013(15)
C13 0.023(2) 0.027(2) 0.055(3) 0.0004(18) 0.001(2) 0.004(2)
C14 0.026(2) 0.030(2) 0.080(4) 0.000(2) -0.005(2) 0.004(2)
C15 0.025(3) 0.028(2) 0.110(5) 0.002(2) 0.005(3) 0.015(3)
C16 0.031(3) 0.040(3) 0.081(4) 0.005(2) 0.006(3) 0.026(3)
C17 0.034(2) 0.048(3) 0.047(3) 0.006(2) 0.002(2) 0.009(2)
C18 0.020(2) 0.031(2) 0.054(3) -0.0002(19) 0.006(2) 0.003(2)
S2 0.0422(6) 0.0288(5) 0.0327(6) -0.0080(5) -0.0086(5) -0.0006(5)
N21 0.0308(19) 0.0238(17) 0.035(2) -0.0056(15) -0.0059(15) 0.0005(15)
C21 0.027(2) 0.032(2) 0.032(3) 0.0001(19) 0.0017(18) 0.0032(19)
O21 0.0424(19) 0.0242(16) 0.056(2) 0.0029(14) -0.0101(15) 0.0002(14)
C22 0.023(2) 0.025(2) 0.031(2) -0.0035(17) 0.0006(18) -0.0013(17)
O22 0.0401(17) 0.0248(14) 0.0318(15) -0.0007(12) -0.0086(14) 0.0069(14)
C23 0.016(2) 0.032(2) 0.029(2) -0.0049(17) 0.0050(17) 0.0016(19)
C24 0.025(2) 0.029(2) 0.026(2) 0.0011(17) 0.0006(18) -0.0003(17)
C25 0.028(2) 0.042(3) 0.031(2) 0.000(2) -0.0025(19) -0.0103(19)
C26 0.024(2) 0.053(3) 0.024(3) -0.001(2) -0.0058(18) 0.003(2)
C27 0.027(2) 0.033(2) 0.043(3) 0.0024(18) -0.002(2) 0.007(2)
C28 0.026(2) 0.028(2) 0.023(2) 0.0002(16) 0.0006(18) 0.0005(17)

loop_
_atom_type_symbol
_atom_type_description
_atom_type_scat_dispersion_real
_atom_type_scat_dispersion_imag
_atom_type_scat_source
C C 0.0033 0.0016 'International Tables Vol C Tables 4.2.6.8 and 6.1.1.4'
H H 0.0000 0.0000 'International Tables Vol C Tables 4.2.6.8 and 6.1.1.4'
N N 0.0061 0.0033 'International Tables Vol C Tables 4.2.6.8 and 6.1.1.4'
O O 0.0106 0.0060 'International Tables Vol C Tables 4.2.6.8 and 6.1.1.4'
S S 0.1246 0.1234 'International Tables Vol C Tables 4.2.6.8 and 6.1.1.4'

loop_
_geom_angle_atom_site_label_1
_geom_angle_atom_site_label_2
_geom_angle_atom_site_label_3
_geom_angle
_geom_angle_publ_flag
N11 S1 S2 106.1(2) no
C11 N11 C12 111.9(3) no
C11 N11 S1 125.1(3) no
C12 N11 S1 123.0(3) no
O11 C11 N11 124.9(4) no
O11 C11 C18 130.9(4) no
N11 C11 C18 104.2(4) no
O12 C12 N11 124.2(4) no
O12 C12 C13 130.2(4) no
N11 C12 C13 105.6(4) no
C18 C13 C14 121.7(4) no
C18 C13 C12 108.8(4) no
C14 C13 C12 129.5(4) no
C13 C14 C15 116.8(5) no
C13 C14 H14 121.6 no
C15 C14 H14 121.6 no
C16 C15 C14 121.8(4) no
C16 C15 H15 119.1 no
C14 C15 H15 119.1 no
C15 C16 C17 121.0(4) no
C15 C16 H16 119.5 no
C17 C16 H16 119.5 no
C18 C17 C16 116.9(4) no
C18 C17 H17 121.6 no
C16 C17 H17 121.6 no
C13 C18 C17 121.7(4) no
C13 C18 C11 109.4(4) no
C17 C18 C11 128.8(4) no
N21 S2 S1 102.8(2) no
C21 N21 C22 111.1(3) no
C21 N21 S2 124.9(3) no
C22 N21 S2 122.1(3) no
O21 C21 N21 125.2(4) no
O21 C21 C28 128.6(4) no
N21 C21 C28 106.2(3) no
O22 C22 N21 124.1(3) no
O22 C22 C23 130.2(3) no
N21 C22 C23 105.7(3) no
C24 C23 C28 120.6(3) no
C24 C23 C22 129.6(3) no
C28 C23 C22 109.6(3) no
C23 C24 C25 118.0(3) no
C23 C24 H24 121.0 no
C25 C24 H24 121.0 no
C26 C25 C24 119.9(4) no
C26 C25 H25 120.0 no
C24 C25 H25 120.0 no
C25 C26 C27 123.7(4) no
C25 C26 H26 118.2 no
C27 C26 H26 118.2 no
C28 C27 C26 115.7(4) no
C28 C27 H27 122.1 no
C26 C27 H27 122.1 no
C27 C28 C23 122.0(3) no
C27 C28 C21 130.5(3) no
C23 C28 C21 107.4(3) no

loop_
_geom_bond_atom_site_label_1
_geom_bond_atom_site_label_2
_geom_bond_distance
_geom_bond_publ_flag
S1 N11 1.685(3) no
S1 S2 2.035(2) no
N11 C11 1.415(5) no
N11 C12 1.422(5) no
C11 O11 1.195(5) no
C11 C18 1.493(5) no
C12 O12 1.204(5) no
C12 C13 1.468(6) no
C13 C18 1.381(6) no
C13 C14 1.386(5) no
C14 C15 1.389(7) no
C14 H14 0.9500 no
C15 C16 1.386(6) no
C15 H15 0.9500 no
C16 C17 1.400(6) no
C16 H16 0.9500 no
C17 C18 1.387(5) no
C17 H17 0.9500 no
S2 N21 1.687(3) no
N21 C21 1.417(5) no
N21 C22 1.431(4) no
C21 O21 1.211(4) no
C21 C28 1.503(6) no
C22 O22 1.198(4) no
C22 C23 1.478(5) no
C23 C24 1.376(5) no
C23 C28 1.402(5) no
C24 C25 1.389(5) no
C24 H24 0.9500 no
C25 C26 1.371(5) no
C25 H25 0.9500 no
C26 C27 1.384(5) no
C26 H26 0.9500 no
C27 C28 1.376(5) no
C27 H27 0.9500 no

loop_
_geom_hbond_atom_site_label_D
_geom_hbond_atom_site_label_H
_geom_hbond_atom_site_label_A
_geom_hbond_site_symmetry_A
_geom_hbond_distance_DH
_geom_hbond_distance_HA
_geom_hbond_distance_DA
_geom_hbond_angle_DHA
_geom_hbond_publ_flag
C16 H16 O21 2_555 0.95 2.51 3.343(6) 147 y

loop_
_geom_torsion_atom_site_label_1
_geom_torsion_atom_site_label_2
_geom_torsion_atom_site_label_3
_geom_torsion_atom_site_label_4
_geom_torsion
_geom_torsion_publ_flag
S2 S1 N11 C11 89.4(3) no
S2 S1 N11 C12 -89.5(3) no
C12 N11 C11 O11 179.0(4) no
S1 N11 C11 O11 -0.1(6) no
C12 N11 C11 C18 -0.4(4) no
S1 N11 C11 C18 -179.5(3) no
C11 N11 C12 O12 -179.5(4) no
S1 N11 C12 O12 -0.4(6) no
C11 N11 C12 C13 -0.7(4) no
S1 N11 C12 C13 178.4(3) no
O12 C12 C13 C18 -179.7(4) no
N11 C12 C13 C18 1.6(4) no
O12 C12 C13 C14 -0.2(8) no
N11 C12 C13 C14 -178.9(4) no
C18 C13 C14 C15 -1.0(6) no
C12 C13 C14 C15 179.5(4) no
C13 C14 C15 C16 1.2(7) no
C14 C15 C16 C17 -0.3(7) no
C15 C16 C17 C18 -0.8(6) no
C14 C13 C18 C17 -0.1(6) no
C12 C13 C18 C17 179.5(4) no
C14 C13 C18 C11 178.5(4) no
C12 C13 C18 C11 -1.9(4) no
C16 C17 C18 C13 1.0(6) no
C16 C17 C18 C11 -177.4(4) no
O11 C11 C18 C13 -177.9(4) no
N11 C11 C18 C13 1.5(4) no
O11 C11 C18 C17 0.6(7) no
N11 C11 C18 C17 179.9(4) no
N11 S1 S2 N21 -95.7(2) no
S1 S2 N21 C21 88.6(3) no
S1 S2 N21 C22 -74.1(3) no
C22 N21 C21 O21 177.8(4) no
S2 N21 C21 O21 13.4(6) no
C22 N21 C21 C28 -0.8(4) no
S2 N21 C21 C28 -165.1(3) no
C21 N21 C22 O22 -176.0(4) no
S2 N21 C22 O22 -11.1(5) no
C21 N21 C22 C23 1.2(4) no
S2 N21 C22 C23 166.1(2) no
O22 C22 C23 C24 0.0(7) no
N21 C22 C23 C24 -176.9(4) no
O22 C22 C23 C28 175.7(4) no
N21 C22 C23 C28 -1.2(4) no
C28 C23 C24 C25 -0.5(5) no
C22 C23 C24 C25 174.8(4) no
C23 C24 C25 C26 1.1(6) no
C24 C25 C26 C27 -0.4(6) no
C25 C26 C27 C28 -1.0(6) no
C26 C27 C28 C23 1.7(6) no
C26 C27 C28 C21 -175.7(4) no
C24 C23 C28 C27 -1.0(6) no
C22 C23 C28 C27 -177.2(3) no
C24 C23 C28 C21 176.9(3) no
C22 C23 C28 C21 0.7(4) no
O21 C21 C28 C27 -0.8(7) no
N21 C21 C28 C27 177.7(4) no
O21 C21 C28 C23 -178.5(4) no
N21 C21 C28 C23 0.0(4) no

loop_
_cod_related_entry_id
_cod_related_entry_database
_cod_related_entry_code
1 ChemSpider 2080486
